data_7215418
loop_
_publ_author_name
'Sengupta, Satirtha'
'Goswami, Arijit'
'Ganguly, Sumi'
'Bala, Sukhen'
'Bhunia, Manas Kumar'
'Mondal, Raju'

_publ_section_title
;
 Influence of chloro&#x22EF;chloro interaction and \p--\p stacking in 3D
 supramolecular framework construction
;
_journal_issue 20
_journal_name_full CrystEngComm
_journal_page_first 6136
_journal_paper_doi 10.1039/c1ce05345k
_journal_volume 13
_journal_year 2011
_chemical_formula_sum 'C17 H9 Cl3 N2 O3 Zn'
_chemical_formula_weight 460.98
_chemical_name_systematic
;
?
;
_space_group_IT_number 2
_symmetry_cell_setting triclinic
_symmetry_space_group_name_Hall '-P 1'
_symmetry_space_group_name_H-M 'P -1'
_atom_sites_solution_hydrogens geom
_atom_sites_solution_primary direct
_atom_sites_solution_secondary difmap
_audit_creation_method SHELXL-97
_cell_angle_alpha 73.757(2)
_cell_angle_beta 73.122(2)
_cell_angle_gamma 76.445(2)
_cell_formula_units_Z 2
_cell_length_a 8.2531(7)
_cell_length_b 10.6582(10)
_cell_length_c 12.4388(11)
_cell_measurement_reflns_used 4502
_cell_measurement_temperature 120(2)
_cell_measurement_theta_max 29.48
_cell_measurement_theta_min 2.35
_cell_volume 991.16(15)
_computing_cell_refinement 'Bruker APEX-2'
_computing_data_collection 'Bruker APEX-2'
_computing_data_reduction 'Bruker SHELXTL'
_computing_molecular_graphics 'Bruker SHELXTL'
_computing_publication_material 'Bruker SHELXTL'
_computing_structure_refinement 'SHELXL-97 (Sheldrick, 1997)'
_computing_structure_solution 'SHELXS-97 (Sheldrick, 1990)'
_diffrn_ambient_temperature 120(2)
_diffrn_detector_area_resol_mean 8
_diffrn_measured_fraction_theta_full 0.947
_diffrn_measured_fraction_theta_max 0.947
_diffrn_measurement_device_type 'Bruker APEX-2 CCD area detector'
_diffrn_measurement_method '/w scans'
_diffrn_radiation_monochromator graphite
_diffrn_radiation_source 'fine-focus sealed tube'
_diffrn_radiation_type MoK\a
_diffrn_radiation_wavelength 0.71073
_diffrn_reflns_av_R_equivalents 0.0384
_diffrn_reflns_av_sigmaI/netI 0.0501
_diffrn_reflns_limit_h_max 10
_diffrn_reflns_limit_h_min -10
_diffrn_reflns_limit_k_max 13
_diffrn_reflns_limit_k_min -14
_diffrn_reflns_limit_l_max 16
_diffrn_reflns_limit_l_min -16
_diffrn_reflns_number 11055
_diffrn_reflns_theta_full 28.00
_diffrn_reflns_theta_max 28.00
_diffrn_reflns_theta_min 1.76
_diffrn_standards_decay_% 0
_exptl_absorpt_coefficient_mu 1.661
_exptl_absorpt_correction_T_max 1.0000
_exptl_absorpt_correction_T_min 0.773746
_exptl_absorpt_correction_type multi-scan
_exptl_absorpt_process_details 'SADABS v.2.03 (Bruker, 2001), R(int)=0.0865 before correction'
_exptl_crystal_colour yellow
_exptl_crystal_density_diffrn 1.545
_exptl_crystal_density_meas ?
_exptl_crystal_density_method 'not measured'
_exptl_crystal_description Block
_exptl_crystal_F_000 460
_exptl_crystal_size_max 0.34
_exptl_crystal_size_mid 0.28
_exptl_crystal_size_min 0.24
_refine_diff_density_max 0.439
_refine_diff_density_min -0.506
_refine_diff_density_rms 0.072
_refine_ls_extinction_method none
_refine_ls_goodness_of_fit_ref 1.054
_refine_ls_hydrogen_treatment constr
_refine_ls_matrix_type full
_refine_ls_number_parameters 235
_refine_ls_number_reflns 4527
_refine_ls_number_restraints 0
_refine_ls_restrained_S_all 1.054
_refine_ls_R_factor_all 0.0370
_refine_ls_R_factor_gt 0.0312
_refine_ls_shift/su_max 0.001
_refine_ls_shift/su_mean 0.000
_refine_ls_structure_factor_coef Fsqd
_refine_ls_weighting_details 'calc w=1/[\s^2^(Fo^2^)+(0.0326P)^2^+0.0000P] where P=(Fo^2^+2Fc^2^)/3'
_refine_ls_weighting_scheme calc
_refine_ls_wR_factor_gt 0.0765
_refine_ls_wR_factor_ref 0.0789
_reflns_number_gt 3834
_reflns_number_total 4527
_reflns_threshold_expression I>2\s(I)
_cod_data_source_file c1ce05345k.txt
_cod_data_source_block ssg
_cod_depositor_comments
;
The following automatic conversions were performed:

'_symmetry_cell_setting' value 'Triclinic' changed to 'triclinic'
according to
/usr/data/users/saulius/automatic-downloads/retrospective/RSC/lib/dictionaries/cif_core.dic
dictionary named 'cif_core.dic' version 2.4.2 from 2011-04-26.

Automatic conversion script
Id: cif_fix_values 2281 2013-09-26 08:29:07Z andrius 

The following automatic conversions were performed:

'_exptl_crystal_density_meas' value 'not measured' was changed to '?'
- the value is perceived as not measured.

Automatic conversion script
Id: cif_fix_values 3008 2015-01-20 13:52:24Z robertas 
;
_cod_original_sg_symbol_H-M P-1
_cod_database_code 7215418

loop_
_symmetry_equiv_pos_as_xyz
'x, y, z'
'-x, -y, -z'

loop_
_atom_site_label
_atom_site_type_symbol
_atom_site_fract_x
_atom_site_fract_y
_atom_site_fract_z
_atom_site_U_iso_or_equiv
_atom_site_adp_type
_atom_site_occupancy
_atom_site_symmetry_multiplicity
_atom_site_calc_flag
_atom_site_refinement_flags
Zn1 Zn 0.66942(3) 0.64856(2) 0.401694(19) 0.01742(8) Uani 1 1 d .
Cl1 Cl 0.67064(7) 0.17596(5) 0.26784(5) 0.03085(14) Uani 1 1 d .
Cl2 Cl 1.05759(9) 0.07155(6) 0.16081(6) 0.04583(18) Uani 1 1 d .
Cl3 Cl 1.24893(7) 0.44519(6) 0.28942(5) 0.03309(14) Uani 1 1 d .
O1 O 0.53858(17) 0.50758(13) 0.37830(12) 0.0191(3) Uani 1 1 d .
N1 N 0.6123(2) 0.77869(16) 0.25031(14) 0.0203(4) Uani 1 1 d .
C1 C 0.7895(3) 0.35020(19) 0.33471(16) 0.0184(4) Uani 1 1 d .
N2 N 0.7977(2) 0.77483(16) 0.44139(14) 0.0193(4) Uani 1 1 d .
C2 C 0.8327(3) 0.2461(2) 0.27983(17) 0.0221(4) Uani 1 1 d .
O2 O 0.54568(17) 0.29970(13) 0.48275(12) 0.0200(3) Uani 1 1 d .
O3 O 0.88151(18) 0.52235(14) 0.37966(13) 0.0239(3) Uani 1 1 d .
C3 C 1.0024(3) 0.2020(2) 0.22973(18) 0.0262(5) Uani 1 1 d .
C4 C 1.1297(3) 0.2631(2) 0.23450(18) 0.0274(5) Uani 1 1 d .
H4A H 1.2442 0.2321 0.2034 0.033 Uiso 1 1 calc R
C5 C 1.0880(3) 0.3693(2) 0.28492(18) 0.0222(4) Uani 1 1 d .
C6 C 0.9162(3) 0.4206(2) 0.33414(17) 0.0198(4) Uani 1 1 d .
C7 C 0.6106(2) 0.38963(19) 0.40211(16) 0.0167(4) Uani 1 1 d .
C8 C 0.4889(3) 0.7630(2) 0.2093(2) 0.0369(6) Uani 1 1 d .
H8A H 0.4311 0.6919 0.2477 0.044 Uiso 1 1 calc R
C9 C 0.4415(3) 0.8464(3) 0.1126(2) 0.0430(7) Uani 1 1 d .
H9A H 0.3537 0.8305 0.0879 0.052 Uiso 1 1 calc R
C10 C 0.5236(3) 0.9539(2) 0.05189(17) 0.0226(4) Uani 1 1 d .
C11 C 0.6519(3) 0.9708(2) 0.09565(18) 0.0284(5) Uani 1 1 d .
H11A H 0.7110 1.0415 0.0595 0.034 Uiso 1 1 calc R
C12 C 0.6915(3) 0.8822(2) 0.19297(18) 0.0276(5) Uani 1 1 d .
H12A H 0.7785 0.8956 0.2201 0.033 Uiso 1 1 calc R
C13 C 0.9688(3) 0.7600(2) 0.42034(18) 0.0231(4) Uani 1 1 d .
H13A H 1.0349 0.6890 0.3895 0.028 Uiso 1 1 calc R
C14 C 1.0518(3) 0.8453(2) 0.44237(18) 0.0231(4) Uani 1 1 d .
H14A H 1.1711 0.8308 0.4263 0.028 Uiso 1 1 calc R
C15 C 0.9581(2) 0.95215(19) 0.48829(16) 0.0180(4) Uani 1 1 d .
C16 C 0.7800(3) 0.9652(2) 0.5125(2) 0.0270(5) Uani 1 1 d .
H16A H 0.7108 1.0342 0.5449 0.032 Uiso 1 1 calc R
C17 C 0.7069(3) 0.8768(2) 0.48888(19) 0.0254(5) Uani 1 1 d .
H17A H 0.5877 0.8876 0.5066 0.030 Uiso 1 1 calc R

loop_
_atom_site_aniso_label
_atom_site_aniso_U_11
_atom_site_aniso_U_22
_atom_site_aniso_U_33
_atom_site_aniso_U_23
_atom_site_aniso_U_13
_atom_site_aniso_U_12
Zn1 0.01811(13) 0.01420(13) 0.02147(13) -0.00287(9) -0.00690(9) -0.00432(9)
Cl1 0.0359(3) 0.0289(3) 0.0353(3) -0.0153(2) -0.0069(2) -0.0123(2)
Cl2 0.0474(4) 0.0376(4) 0.0511(4) -0.0291(3) 0.0069(3) -0.0052(3)
Cl3 0.0199(3) 0.0336(3) 0.0456(3) -0.0049(3) -0.0082(2) -0.0087(2)
O1 0.0200(7) 0.0149(7) 0.0251(7) -0.0041(6) -0.0103(6) -0.0023(6)
N1 0.0218(9) 0.0164(8) 0.0217(9) -0.0015(7) -0.0064(7) -0.0031(7)
C1 0.0216(10) 0.0150(10) 0.0180(10) 0.0001(8) -0.0072(8) -0.0033(8)
N2 0.0217(9) 0.0155(8) 0.0228(9) -0.0027(7) -0.0088(7) -0.0047(7)
C2 0.0274(11) 0.0190(10) 0.0215(11) -0.0024(8) -0.0066(9) -0.0088(9)
O2 0.0211(7) 0.0151(7) 0.0245(7) -0.0022(6) -0.0052(6) -0.0072(6)
O3 0.0188(7) 0.0197(7) 0.0377(9) -0.0110(7) -0.0101(6) -0.0023(6)
C3 0.0337(12) 0.0193(11) 0.0235(11) -0.0081(9) -0.0017(9) -0.0031(9)
C4 0.0213(11) 0.0250(11) 0.0265(12) -0.0018(9) 0.0012(9) 0.0002(9)
C5 0.0183(10) 0.0218(11) 0.0243(11) 0.0007(9) -0.0056(8) -0.0056(8)
C6 0.0217(10) 0.0176(10) 0.0200(10) 0.0001(8) -0.0073(8) -0.0057(8)
C7 0.0185(10) 0.0176(10) 0.0198(10) -0.0057(8) -0.0102(8) -0.0055(8)
C8 0.0359(13) 0.0286(13) 0.0465(15) 0.0160(11) -0.0239(12) -0.0183(11)
C9 0.0398(14) 0.0391(15) 0.0534(16) 0.0157(12) -0.0301(13) -0.0210(12)
C10 0.0219(10) 0.0207(11) 0.0217(10) -0.0013(9) -0.0043(8) -0.0022(8)
C11 0.0420(13) 0.0270(12) 0.0200(11) 0.0007(9) -0.0085(10) -0.0190(10)
C12 0.0363(13) 0.0290(12) 0.0225(11) -0.0012(9) -0.0114(9) -0.0149(10)
C13 0.0212(10) 0.0221(11) 0.0287(11) -0.0105(9) -0.0053(9) -0.0034(8)
C14 0.0191(10) 0.0242(11) 0.0290(11) -0.0080(9) -0.0063(9) -0.0064(8)
C15 0.0212(10) 0.0151(9) 0.0192(10) 0.0001(8) -0.0090(8) -0.0055(8)
C16 0.0228(11) 0.0213(11) 0.0421(13) -0.0129(10) -0.0115(10) -0.0023(9)
C17 0.0171(10) 0.0225(11) 0.0396(13) -0.0095(10) -0.0100(9) -0.0023(8)

loop_
_atom_type_symbol
_atom_type_description
_atom_type_scat_dispersion_real
_atom_type_scat_dispersion_imag
_atom_type_scat_source
C C 0.0033 0.0016 'International Tables Vol C Tables 4.2.6.8 and 6.1.1.4'
H H 0.0000 0.0000 'International Tables Vol C Tables 4.2.6.8 and 6.1.1.4'
N N 0.0061 0.0033 'International Tables Vol C Tables 4.2.6.8 and 6.1.1.4'
O O 0.0106 0.0060 'International Tables Vol C Tables 4.2.6.8 and 6.1.1.4'
Cl Cl 0.1484 0.1585 'International Tables Vol C Tables 4.2.6.8 and 6.1.1.4'
Zn Zn 0.2839 1.4301 'International Tables Vol C Tables 4.2.6.8 and 6.1.1.4'

loop_
_geom_angle_atom_site_label_1
_geom_angle_atom_site_label_2
_geom_angle_atom_site_label_3
_geom_angle
_geom_angle_site_symmetry_1
_geom_angle_site_symmetry_3
O3 Zn1 O2 144.41(6) . 2_666
O3 Zn1 N1 115.70(6) . .
O2 Zn1 N1 99.55(6) 2_666 .
O3 Zn1 N2 89.95(6) . .
O2 Zn1 N2 90.62(6) 2_666 .
N1 Zn1 N2 96.80(6) . .
O3 Zn1 O1 88.67(5) . .
O2 Zn1 O1 87.28(5) 2_666 .
N1 Zn1 O1 88.78(6) . .
N2 Zn1 O1 174.29(6) . .
C7 O1 Zn1 114.05(12) . .
C8 N1 C12 116.38(18) . .
C8 N1 Zn1 120.44(14) . .
C12 N1 Zn1 123.14(14) . .
C2 C1 C6 120.96(18) . .
C2 C1 C7 122.22(17) . .
C6 C1 C7 116.75(17) . .
C13 N2 C17 116.51(17) . .
C13 N2 Zn1 123.25(14) . .
C17 N2 Zn1 120.23(13) . .
C3 C2 C1 120.86(18) . .
C3 C2 Cl1 119.77(16) . .
C1 C2 Cl1 119.29(16) . .
C7 O2 Zn1 118.78(13) . 2_666
C6 O3 Zn1 128.42(13) . .
C4 C3 C2 119.35(19) . .
C4 C3 Cl2 119.53(17) . .
C2 C3 Cl2 121.12(17) . .
C5 C4 C3 120.32(19) . .
C5 C4 H4A 119.8 . .
C3 C4 H4A 119.8 . .
C4 C5 C6 122.41(19) . .
C4 C5 Cl3 119.71(16) . .
C6 C5 Cl3 117.88(16) . .
O3 C6 C5 120.68(18) . .
O3 C6 C1 123.43(18) . .
C5 C6 C1 115.83(18) . .
O1 C7 O2 124.76(18) . .
O1 C7 C1 118.90(17) . .
O2 C7 C1 116.30(17) . .
N1 C8 C9 123.5(2) . .
N1 C8 H8A 118.2 . .
C9 C8 H8A 118.2 . .
C8 C9 C10 120.6(2) . .
C8 C9 H9A 119.7 . .
C10 C9 H9A 119.7 . .
C9 C10 C11 115.73(19) . .
C9 C10 C10 122.4(2) . 2_675
C11 C10 C10 121.9(2) . 2_675
C12 C11 C10 119.9(2) . .
C12 C11 H11A 120.1 . .
C10 C11 H11A 120.1 . .
N1 C12 C11 123.8(2) . .
N1 C12 H12A 118.1 . .
C11 C12 H12A 118.1 . .
N2 C13 C14 123.03(19) . .
N2 C13 H13A 118.5 . .
C14 C13 H13A 118.5 . .
C13 C14 C15 120.31(19) . .
C13 C14 H14A 119.8 . .
C15 C14 H14A 119.8 . .
C14 C15 C16 116.33(18) . .
C14 C15 C15 122.2(2) . 2_776
C16 C15 C15 121.4(2) . 2_776
C17 C16 C15 120.1(2) . .
C17 C16 H16A 119.9 . .
C15 C16 H16A 119.9 . .
N2 C17 C16 123.66(19) . .
N2 C17 H17A 118.2 . .
C16 C17 H17A 118.2 . .

loop_
_geom_bond_atom_site_label_1
_geom_bond_atom_site_label_2
_geom_bond_distance
_geom_bond_site_symmetry_2
Zn1 O3 1.9423(14) .
Zn1 O2 2.0061(14) 2_666
Zn1 N1 2.1072(16) .
Zn1 N2 2.1257(16) .
Zn1 O1 2.1670(13) .
Cl1 C2 1.737(2) .
Cl2 C3 1.737(2) .
Cl3 C5 1.730(2) .
O1 C7 1.251(2) .
N1 C8 1.324(3) .
N1 C12 1.335(3) .
C1 C2 1.386(3) .
C1 C6 1.421(3) .
C1 C7 1.499(3) .
N2 C13 1.338(3) .
N2 C17 1.346(3) .
C2 C3 1.385(3) .
O2 C7 1.266(2) .
O2 Zn1 2.0061(14) 2_666
O3 C6 1.297(2) .
C3 C4 1.382(3) .
C4 C5 1.372(3) .
C4 H4A 0.9300 .
C5 C6 1.416(3) .
C8 C9 1.379(3) .
C8 H8A 0.9300 .
C9 C10 1.387(3) .
C9 H9A 0.9300 .
C10 C11 1.389(3) .
C10 C10 1.479(4) 2_675
C11 C12 1.382(3) .
C11 H11A 0.9300 .
C12 H12A 0.9300 .
C13 C14 1.382(3) .
C13 H13A 0.9300 .
C14 C15 1.384(3) .
C14 H14A 0.9300 .
C15 C16 1.394(3) .
C15 C15 1.489(4) 2_776
C16 C17 1.365(3) .
C16 H16A 0.9300 .
C17 H17A 0.9300 .
